data_2203747
loop_
_publ_author_name
'Lenda, Fatimazohra'
'Guenoun, Farhate'
'Tasi, Bouchra'
'Ben larbi, Najib'
'Martinez, Jean'
'Lamaty, Frederic'
'Allouchi, Hassan'

_publ_section_title
;
 A new key intermediate in the synthesis of
 6-oxopiperidine-2-carboxylate derivatives
;
_journal_issue 6
_journal_name_full 'Acta Crystallographica Section E'
_journal_page_first o1038
_journal_page_last o1039
_journal_paper_doi 10.1107/S1600536804011626
_journal_volume 60
_journal_year 2004
_chemical_formula_iupac 'C14 H15 N5 O3'
_chemical_formula_moiety 'C14 H15 N5 O3'
_chemical_formula_structural 'C14 H15 N5 O3'
_chemical_formula_sum 'C14 H15 N5 O3'
_chemical_formula_weight 301.31
_chemical_name_systematic
;
6-oxo-5-(5-phenyltetrazol-2-yl)piperidine-2-carboxylate
;
_space_group_IT_number 14
_symmetry_cell_setting monoclinic
_symmetry_space_group_name_Hall '-P 2ybc'
_symmetry_space_group_name_H-M 'P 1 21/c 1'
_audit_creation_method 'WinGX routine CIF_UPDATE'
_cell_angle_alpha 90
_cell_angle_beta 102.7960(10)
_cell_angle_gamma 90
_cell_formula_units_Z 4
_cell_length_a 12.7980(6)
_cell_length_b 10.8334(3)
_cell_length_c 10.9142(3)
_cell_measurement_temperature 296(2)
_cell_volume 1475.63(9)
_computing_data_collection 'KappaCCD Server Software (Nonius, 1998)'
_computing_data_reduction 'Denzo (Otwinowski & Miror, 1997)'
_computing_molecular_graphics
;
ORTEP-3 for Windows (Farrugia, 1997) and CAMERON (Watkin et al., 1993)
;
_computing_publication_material 'WinGX (Farugia, 1999)'
_computing_structure_refinement 'SHELXL97 (Sheldrick, 1997)'
_computing_structure_solution 'SHELXS97 (Sheldrick, 1997)'
_diffrn_measured_fraction_theta_full 0.989
_diffrn_measured_fraction_theta_max 0.989
_diffrn_measurement_device_type 'Nonius KappaCCD'
_diffrn_measurement_method \w
_diffrn_radiation_monochromator graphite
_diffrn_radiation_source 'fine-focus sealed tube'
_diffrn_radiation_type MoK\a
_diffrn_radiation_wavelength 0.71069
_diffrn_reflns_av_R_equivalents 0.0198
_diffrn_reflns_limit_h_max 14
_diffrn_reflns_limit_h_min -15
_diffrn_reflns_limit_k_max 12
_diffrn_reflns_limit_k_min 0
_diffrn_reflns_limit_l_max 12
_diffrn_reflns_limit_l_min 0
_diffrn_reflns_number 5170
_diffrn_reflns_theta_full 25.01
_diffrn_reflns_theta_max 25.01
_diffrn_reflns_theta_min 3.82
_exptl_absorpt_coefficient_mu 0.099
_exptl_absorpt_correction_type none
_exptl_crystal_colour colourless
_exptl_crystal_density_diffrn 1.356
_exptl_crystal_density_method 'not measured'
_exptl_crystal_description needle
_exptl_crystal_F_000 632
_exptl_crystal_size_max 0.1
_exptl_crystal_size_mid 0.08
_exptl_crystal_size_min 0.05
_refine_diff_density_max 0.164
_refine_diff_density_min -0.147
_refine_ls_extinction_coef 0.026(4)
_refine_ls_extinction_expression Fc^*^=kFc[1+0.001xFc^2^\l^3^/sin(2\q)]^-1/4^
_refine_ls_extinction_method SHELXL97
_refine_ls_goodness_of_fit_ref 1.04
_refine_ls_hydrogen_treatment mixed
_refine_ls_matrix_type full
_refine_ls_number_parameters 204
_refine_ls_number_reflns 2563
_refine_ls_number_restraints 0
_refine_ls_restrained_S_all 1.04
_refine_ls_R_factor_gt 0.044
_refine_ls_shift/su_max 0.001
_refine_ls_structure_factor_coef Fsqd
_refine_ls_weighting_details 'calc w=1/[\s^2^(Fo^2^)+(0.0438P)^2^+0.1856P] where P=(Fo^2^+2Fc^2^)/3'
_refine_ls_weighting_scheme calc
_refine_ls_wR_factor_ref 0.1083
_reflns_number_gt 1777
_reflns_number_total 2563
_reflns_threshold_expression I>2\s(I)
_cod_data_source_file dn6134.cif
_cod_data_source_block I
_cod_original_sg_symbol_H-M 'P 21/c'
_cod_database_code 2203747
_cod_database_fobs_code 2203747

loop_
_symmetry_equiv_pos_as_xyz
'x, y, z'
'-x, y+1/2, -z+1/2'
'-x, -y, -z'
'x, -y-1/2, z-1/2'

loop_
_atom_site_label
_atom_site_fract_x
_atom_site_fract_y
_atom_site_fract_z
_atom_site_U_iso_or_equiv
_atom_site_adp_type
_atom_site_calc_flag
_atom_site_refinement_flags
_atom_site_occupancy
_atom_site_type_symbol
N1 0.52361(14) 0.15788(16) 0.06580(15) 0.0462(5) Uani d . 1 N
H1N 0.5552(19) 0.097(2) 0.032(2) 0.076(8) Uiso d . 1 H
N2 0.29820(13) 0.18081(13) 0.21242(13) 0.0378(4) Uani d . 1 N
N3 0.19857(13) 0.14531(14) 0.16191(13) 0.0416(4) Uani d . 1 N
N4 0.24570(14) 0.10269(16) 0.36540(14) 0.0518(5) Uani d . 1 N
N5 0.32864(14) 0.15610(15) 0.33375(14) 0.0487(5) Uani d . 1 N
O1 0.76028(12) 0.28508(14) 0.24956(13) 0.0665(5) Uani d . 1 O
O2 0.65052(14) 0.15029(16) 0.30919(15) 0.0822(6) Uani d . 1 O
O3 0.38084(12) 0.03380(13) 0.05594(13) 0.0579(4) Uani d . 1 O
C1 0.59129(16) 0.26183(17) 0.11582(16) 0.0445(5) Uani d . 1 C
H1 0.6323 0.2865 0.0539 0.053 Uiso calc R 1 H
C2 0.42661(16) 0.13289(18) 0.08577(16) 0.0407(5) Uani d . 1 C
C3 0.36943(15) 0.23592(16) 0.14012(15) 0.0393(5) Uani d . 1 C
H3 0.3240 0.2790 0.0689 0.047 Uiso calc R 1 H
C4 0.44307(17) 0.33169(17) 0.21531(19) 0.0510(6) Uani d . 1 C
H4A 0.4798 0.2971 0.2952 0.061 Uiso calc R 1 H
H4B 0.4018 0.4025 0.2316 0.061 Uiso calc R 1 H
C5 0.52385(18) 0.37085(18) 0.1399(2) 0.0541(6) Uani d . 1 C
H5A 0.5702 0.4343 0.1855 0.065 Uiso calc R 1 H
H5B 0.4864 0.4055 0.0604 0.065 Uiso calc R 1 H
C6 0.16740(16) 0.09652(16) 0.25988(16) 0.0404(5) Uani d . 1 C
C7 0.06222(16) 0.04183(17) 0.25248(17) 0.0448(5) Uani d . 1 C
C8 0.0422(2) -0.0313(2) 0.34883(19) 0.0605(6) Uani d . 1 C
H8 0.0957 -0.0438 0.4207 0.073 Uiso calc R 1 H
C9 -0.0567(2) -0.0855(2) 0.3385(2) 0.0747(7) Uani d . 1 C
H9 -0.0695 -0.1345 0.4036 0.090 Uiso calc R 1 H
C10 -0.1362(2) -0.0680(2) 0.2333(3) 0.0740(7) Uani d . 1 C
H10 -0.2027 -0.1051 0.2270 0.089 Uiso calc R 1 H
C11 -0.11774(19) 0.0041(2) 0.1370(2) 0.0663(7) Uani d . 1 C
H11 -0.1717 0.0161 0.0655 0.080 Uiso calc R 1 H
C12 -0.01924(18) 0.0589(2) 0.14638(19) 0.0571(6) Uani d . 1 C
H12 -0.0071 0.1079 0.0809 0.068 Uiso calc R 1 H
C13 0.66901(17) 0.22383(19) 0.23538(18) 0.0483(5) Uani d . 1 C
C14 0.8408(2) 0.2597(2) 0.3625(2) 0.0866(9) Uani d . 1 C
H14A 0.9030 0.3093 0.3632 0.130 Uiso calc R 1 H
H14B 0.8601 0.1739 0.3644 0.130 Uiso calc R 1 H
H14C 0.8127 0.2789 0.4349 0.130 Uiso calc R 1 H

loop_
_atom_site_aniso_label
_atom_site_aniso_U_11
_atom_site_aniso_U_22
_atom_site_aniso_U_33
_atom_site_aniso_U_12
_atom_site_aniso_U_13
_atom_site_aniso_U_23
N1 0.0395(11) 0.0531(11) 0.0485(9) -0.0062(9) 0.0151(8) -0.0137(8)
N2 0.0363(10) 0.0424(9) 0.0343(8) 0.0044(7) 0.0068(7) -0.0022(6)
N3 0.0382(11) 0.0476(10) 0.0385(8) -0.0007(8) 0.0076(7) -0.0027(7)
N4 0.0505(12) 0.0628(11) 0.0415(9) -0.0051(9) 0.0090(8) 0.0044(8)
N5 0.0476(11) 0.0584(11) 0.0382(9) 0.0005(9) 0.0055(8) 0.0018(7)
O1 0.0529(11) 0.0703(10) 0.0679(9) -0.0196(8) -0.0050(7) 0.0094(8)
O2 0.0743(13) 0.0927(13) 0.0733(11) -0.0205(10) 0.0026(9) 0.0309(9)
O3 0.0467(10) 0.0556(9) 0.0762(10) -0.0121(7) 0.0238(7) -0.0268(7)
C1 0.0434(13) 0.0492(12) 0.0422(10) -0.0108(10) 0.0122(9) -0.0003(9)
C2 0.0382(13) 0.0473(12) 0.0367(10) -0.0011(10) 0.0086(8) -0.0056(8)
C3 0.0389(12) 0.0416(11) 0.0381(9) 0.0005(9) 0.0099(8) 0.0022(8)
C4 0.0519(14) 0.0400(11) 0.0636(13) -0.0007(10) 0.0186(11) -0.0099(9)
C5 0.0575(15) 0.0416(12) 0.0619(12) -0.0061(10) 0.0105(11) 0.0039(9)
C6 0.0444(13) 0.0401(10) 0.0374(10) 0.0023(9) 0.0103(9) -0.0022(8)
C7 0.0475(14) 0.0432(11) 0.0465(11) -0.0038(10) 0.0162(10) -0.0043(9)
C8 0.0666(17) 0.0591(14) 0.0573(13) -0.0082(12) 0.0173(11) 0.0074(10)
C9 0.084(2) 0.0669(16) 0.0809(17) -0.0203(15) 0.0339(16) 0.0103(13)
C10 0.0661(19) 0.0659(16) 0.0950(19) -0.0236(14) 0.0285(16) -0.0046(14)
C11 0.0482(16) 0.0754(16) 0.0726(15) -0.0137(13) 0.0078(12) -0.0067(12)
C12 0.0527(15) 0.0653(14) 0.0538(13) -0.0100(12) 0.0131(11) 0.0010(10)
C13 0.0460(14) 0.0471(12) 0.0521(12) -0.0073(10) 0.0112(10) 0.0003(10)
C14 0.0674(19) 0.0917(19) 0.0819(16) -0.0154(15) -0.0240(14) 0.0081(14)

loop_
_atom_type_symbol
_atom_type_description
_atom_type_scat_dispersion_real
_atom_type_scat_dispersion_imag
_atom_type_scat_source
C C 0.0033 0.0016 'International Tables Vol C Tables 4.2.6.8 and 6.1.1.4'
H H 0 0 'International Tables Vol C Tables 4.2.6.8 and 6.1.1.4'
N N 0.0061 0.0033 'International Tables Vol C Tables 4.2.6.8 and 6.1.1.4'
O O 0.0106 0.006 'International Tables Vol C Tables 4.2.6.8 and 6.1.1.4'

loop_
_geom_angle_atom_site_label_1
_geom_angle_atom_site_label_2
_geom_angle_atom_site_label_3
_geom_angle
C2 N1 C1 126.51(17)
C2 N1 H1N 116.2(16)
C1 N1 H1N 115.9(16)
N5 N2 N3 113.55(15)
N5 N2 C3 122.94(15)
N3 N2 C3 123.44(13)
N2 N3 C6 102.27(14)
N5 N4 C6 106.64(15)
N4 N5 N2 105.97(15)
C13 O1 C14 116.62(17)
N1 C1 C13 109.70(15)
N1 C1 C5 110.71(17)
C13 C1 C5 110.63(15)
N1 C1 H1 108.6
C13 C1 H1 108.6
C5 C1 H1 108.6
O3 C2 N1 122.59(17)
O3 C2 C3 119.98(17)
N1 C2 C3 117.31(17)
N2 C3 C4 112.06(14)
N2 C3 C2 108.78(14)
C4 C3 C2 114.67(16)
N2 C3 H3 107.0
C4 C3 H3 107.0
C2 C3 H3 107.0
C3 C4 C5 108.33(16)
C3 C4 H4A 110.0
C5 C4 H4A 110.0
C3 C4 H4B 110.0
C5 C4 H4B 110.0
H4A C4 H4B 108.4
C4 C5 C1 110.97(16)
C4 C5 H5A 109.4
C1 C5 H5A 109.4
C4 C5 H5B 109.4
C1 C5 H5B 109.4
H5A C5 H5B 108.0
N3 C6 N4 111.57(17)
N3 C6 C7 123.70(16)
N4 C6 C7 124.72(16)
C8 C7 C12 118.6(2)
C8 C7 C6 120.97(19)
C12 C7 C6 120.41(17)
C9 C8 C7 120.2(2)
C9 C8 H8 119.9
C7 C8 H8 119.9
C10 C9 C8 120.6(2)
C10 C9 H9 119.7
C8 C9 H9 119.7
C9 C10 C11 120.0(2)
C9 C10 H10 120.0
C11 C10 H10 120.0
C10 C11 C12 120.0(2)
C10 C11 H11 120.0
C12 C11 H11 120.0
C11 C12 C7 120.7(2)
C11 C12 H12 119.6
C7 C12 H12 119.6
O2 C13 O1 123.92(19)
O2 C13 C1 124.99(19)
O1 C13 C1 111.07(17)
O1 C14 H14A 109.5
O1 C14 H14B 109.5
H14A C14 H14B 109.5
O1 C14 H14C 109.5
H14A C14 H14C 109.5
H14B C14 H14C 109.5

loop_
_geom_bond_atom_site_label_1
_geom_bond_atom_site_label_2
_geom_bond_distance
N1 C2 1.335(2)
N1 C1 1.452(2)
N1 H1N 0.89(2)
N2 N5 1.3224(19)
N2 N3 1.329(2)
N2 C3 1.459(2)
N3 C6 1.331(2)
N4 N5 1.320(2)
N4 C6 1.350(2)
O1 C13 1.322(2)
O1 C14 1.447(3)
O2 C13 1.193(2)
O3 C2 1.232(2)
C1 C13 1.512(3)
C1 C5 1.520(3)
C1 H1 0.9800
C2 C3 1.525(3)
C3 C4 1.515(2)
C3 H3 0.9800
C4 C5 1.517(3)
C4 H4A 0.9700
C4 H4B 0.9700
C5 H5A 0.9700
C5 H5B 0.9700
C6 C7 1.456(3)
C7 C8 1.385(3)
C7 C12 1.388(3)
C8 C9 1.377(3)
C8 H8 0.9300
C9 C10 1.369(3)
C9 H9 0.9300
C10 C11 1.371(3)
C10 H10 0.9300
C11 C12 1.377(3)
C11 H11 0.9300
C12 H12 0.9300
C14 H14A 0.9600
C14 H14B 0.9600
C14 H14C 0.9600

loop_
_geom_hbond_atom_site_label_D
_geom_hbond_atom_site_label_H
_geom_hbond_atom_site_label_A
_geom_hbond_site_symmetry_A
_geom_hbond_distance_DH
_geom_hbond_distance_HA
_geom_hbond_distance_DA
_geom_hbond_angle_DHA
N1 H1N O3 3_655 0.90(2) 1.99(2) 2.880(2) 175
C3 H3 N4 4_565 0.98 2.57 3.528(2) 167

loop_
_geom_torsion_atom_site_label_1
_geom_torsion_atom_site_label_2
_geom_torsion_atom_site_label_3
_geom_torsion_atom_site_label_4
_geom_torsion
N5 N2 N3 C6 0.22(19)
C3 N2 N3 C6 177.19(15)
C6 N4 N5 N2 0.37(19)
N3 N2 N5 N4 -0.39(19)
C3 N2 N5 N4 -177.37(15)
C2 N1 C1 C13 94.6(2)
C2 N1 C1 C5 -27.7(2)
C1 N1 C2 O3 -168.83(17)
C1 N1 C2 C3 15.1(3)
N5 N2 C3 C4 -37.4(2)
N3 N2 C3 C4 145.91(16)
N5 N2 C3 C2 90.43(18)
N3 N2 C3 C2 -86.25(19)
O3 C2 C3 N2 32.4(2)
N1 C2 C3 N2 -151.41(16)
O3 C2 C3 C4 158.79(17)
N1 C2 C3 C4 -25.1(2)
N2 C3 C4 C5 172.31(15)
C2 C3 C4 C5 47.7(2)
C3 C4 C5 C1 -61.0(2)
N1 C1 C5 C4 50.0(2)
C13 C1 C5 C4 -71.8(2)
N2 N3 C6 N4 0.02(19)
N2 N3 C6 C7 -179.08(16)
N5 N4 C6 N3 -0.3(2)
N5 N4 C6 C7 178.84(17)
N3 C6 C7 C8 165.45(18)
N4 C6 C7 C8 -13.5(3)
N3 C6 C7 C12 -12.5(3)
N4 C6 C7 C12 168.56(18)
C12 C7 C8 C9 0.0(3)
C6 C7 C8 C9 -177.9(2)
C7 C8 C9 C10 0.1(4)
C8 C9 C10 C11 -0.1(4)
C9 C10 C11 C12 0.0(4)
C10 C11 C12 C7 0.1(3)
C8 C7 C12 C11 -0.1(3)
C6 C7 C12 C11 177.84(19)
C14 O1 C13 O2 -0.2(3)
C14 O1 C13 C1 178.35(18)
N1 C1 C13 O2 -32.8(3)
C5 C1 C13 O2 89.6(2)
N1 C1 C13 O1 148.64(17)
C5 C1 C13 O1 -88.9(2)
